data_2201914
loop_
_publ_author_name
'Barnes, John C.  '
'Weakley, Timothy J.R.'

_publ_section_title
;
 Tetrahydro-2,6,6-trimethyl-1,4-pyran-2,5-dicarboxylic acid (cineolic
 acid)
;
_journal_issue 5
_journal_name_full 'Acta Crystallographica Section E'
_journal_page_first o728
_journal_page_last o730
_journal_paper_doi 10.1107/S1600536803007657
_journal_volume 59
_journal_year 2003
_chemical_formula_iupac 'C10 H16 O5'
_chemical_formula_moiety 'C10 H16 O5'
_chemical_formula_sum 'C10 H16 O5'
_chemical_formula_weight 216.23
_chemical_melting_point 198
_chemical_name_common 'Cineolic acid'
_chemical_name_systematic
;
tetrahydro-2,6,6-trimethyl-1,4-pyran-2,5-dicarboxylic acid
;
_space_group_IT_number 2
_symmetry_cell_setting triclinic
_symmetry_space_group_name_Hall '-P 1'
_symmetry_space_group_name_H-M 'P -1'
_atom_sites_solution_hydrogens mixed
_atom_sites_solution_primary direct
_atom_sites_solution_secondary difmap
_audit_creation_method SHELXL-97
_cell_angle_alpha 86.935(3)
_cell_angle_beta 88.987(3)
_cell_angle_gamma 64.078(3)
_cell_formula_units_Z 2
_cell_length_a 6.4737(3)
_cell_length_b 6.5302(3)
_cell_length_c 13.8836(6)
_cell_measurement_reflns_used 5956
_cell_measurement_temperature 100(2)
_cell_measurement_theta_max 33.7
_cell_measurement_theta_min 2.94
_cell_volume 527.11(4)
_computing_cell_refinement 'SAINT (Bruker, 2001)'
_computing_data_collection 'SMART (Bruker, 2001)'
_computing_data_reduction SAINT
_computing_molecular_graphics 'PLATON, Spek (1999)'
_computing_publication_material SHELXL97
_computing_structure_refinement 'SHELXL97 (Sheldrick, 1997)'
_computing_structure_solution 'SHELXS97 (Sheldrick, 1990)'
_diffrn_ambient_temperature 100(2)
_diffrn_detector_area_resol_mean 273070
_diffrn_measured_fraction_theta_full 0.971
_diffrn_measured_fraction_theta_max 0.971
_diffrn_measurement_device_type 'Bruker SMART APEX CCD'
_diffrn_measurement_method '\f and \w'
_diffrn_radiation_monochromator graphite
_diffrn_radiation_source 'fine-focus sealed tube'
_diffrn_radiation_type MoK\a
_diffrn_radiation_wavelength 0.71073
_diffrn_reflns_av_R_equivalents 0.0126
_diffrn_reflns_av_sigmaI/netI 0.0184
_diffrn_reflns_limit_h_max 9
_diffrn_reflns_limit_h_min -9
_diffrn_reflns_limit_k_max 9
_diffrn_reflns_limit_k_min -9
_diffrn_reflns_limit_l_max 20
_diffrn_reflns_limit_l_min -20
_diffrn_reflns_number 6332
_diffrn_reflns_theta_full 30.99
_diffrn_reflns_theta_max 30.99
_diffrn_reflns_theta_min 2.94
_diffrn_standards_number 0
_exptl_absorpt_coefficient_mu 0.109
_exptl_absorpt_correction_type none
_exptl_crystal_colour colorless
_exptl_crystal_density_diffrn 1.362
_exptl_crystal_density_method 'not measured'
_exptl_crystal_description block
_exptl_crystal_F_000 232
_exptl_crystal_size_max 0.46
_exptl_crystal_size_mid 0.32
_exptl_crystal_size_min 0.20
_refine_diff_density_max 0.464
_refine_diff_density_min -0.356
_refine_ls_extinction_method none
_refine_ls_goodness_of_fit_ref 1.109
_refine_ls_hydrogen_treatment mixed
_refine_ls_matrix_type full
_refine_ls_number_parameters 145
_refine_ls_number_reflns 3260
_refine_ls_number_restraints 0
_refine_ls_restrained_S_all 1.109
_refine_ls_R_factor_all 0.0380
_refine_ls_R_factor_gt 0.0366
_refine_ls_shift/su_max 0.017
_refine_ls_shift/su_mean 0.001
_refine_ls_structure_factor_coef Fsqd
_refine_ls_weighting_details 'calc w = 1/[\s^2^(Fo^2^)+(0.0704P)^2^+0.0601P] where P = (Fo^2^+2Fc^2^)/3'
_refine_ls_weighting_scheme calc
_refine_ls_wR_factor_gt 0.1073
_refine_ls_wR_factor_ref 0.1088
_reflns_number_gt 3044
_reflns_number_total 3260
_reflns_threshold_expression I>2\s(I)
_cod_data_source_file cm6038.cif
_cod_data_source_block II
_cod_database_code 2201914
_cod_database_fobs_code 2201914

loop_
_symmetry_equiv_pos_as_xyz
'x, y, z'
'-x, -y, -z'

loop_
_atom_site_label
_atom_site_fract_x
_atom_site_fract_y
_atom_site_fract_z
_atom_site_U_iso_or_equiv
_atom_site_adp_type
_atom_site_calc_flag
_atom_site_refinement_flags
_atom_site_occupancy
_atom_site_disorder_assembly
_atom_site_disorder_group
_atom_site_type_symbol
O1 0.07959(9) 0.14029(9) 0.24929(4) 0.01655(12) Uani d . 1 . . O
C2 0.05200(12) 0.25974(12) 0.15780(5) 0.01581(14) Uani d . 1 . . C
C3 -0.00178(12) 0.50922(12) 0.16866(5) 0.01725(14) Uani d . 1 . . C
H3A 0.0029 0.5806 0.1044 0.022 Uiso calc R 1 . . H
H3B -0.1591 0.5905 0.1943 0.022 Uiso calc R 1 . . H
C4 0.16736(12) 0.53527(12) 0.23585(5) 0.01675(14) Uani d . 1 . . C
H4A 0.1215 0.6988 0.2448 0.022 Uiso calc R 1 . . H
H4B 0.3231 0.4683 0.2076 0.022 Uiso calc R 1 . . H
C5 0.16837(12) 0.41281(11) 0.33316(5) 0.01507(14) Uani d . 1 . . C
H5 0.0086 0.4864 0.3590 0.020 Uiso calc R 1 . . H
C6 0.22892(12) 0.15750(11) 0.32169(5) 0.01515(14) Uani d . 1 . . C
C7 -0.14785(13) 0.23880(15) 0.10951(6) 0.02270(16) Uani d . 1 . . C
H7A -0.1111 0.0773 0.1048 0.030 Uiso calc R 1 . . H
H7B -0.1736 0.3132 0.0447 0.030 Uiso calc R 1 . . H
H7C -0.2869 0.3125 0.1481 0.030 Uiso calc R 1 . . H
C8 0.26083(12) 0.14213(12) 0.09246(5) 0.01556(14) Uani d . 1 . . C
O9 0.33431(10) 0.24932(9) 0.03871(4) 0.01928(13) Uani d . 1 . . O
O10 0.34183(10) -0.08175(9) 0.09485(4) 0.02072(13) Uani d . 1 . . O
H10A 0.457(2) -0.140(2) 0.0501(9) 0.027 Uiso d . 1 . . H
C11 0.32371(12) 0.43900(11) 0.40606(5) 0.01605(14) Uani d . 1 . . C
O12 0.49789(10) 0.46767(10) 0.37291(4) 0.02248(14) Uani d . 1 . . O
H12A 0.575(2) 0.501(2) 0.4224(9) 0.029 Uiso d . 1 . . H
O13 0.28112(10) 0.43468(11) 0.49405(4) 0.02419(14) Uani d . 1 . . O
C14 0.16507(14) 0.05625(13) 0.41217(5) 0.02135(16) Uani d . 1 . . C
H14A 0.0046 0.1520 0.4285 0.028 Uiso calc R 1 . . H
H14B 0.2648 0.0495 0.4657 0.028 Uiso calc R 1 . . H
H14C 0.1847 -0.0979 0.4005 0.028 Uiso calc R 1 . . H
C15 0.48170(13) 0.01545(12) 0.29747(5) 0.01884(15) Uani d . 1 . . C
H15A 0.5066 -0.1390 0.2833 0.024 Uiso calc R 1 . . H
H15B 0.5777 0.0081 0.3526 0.024 Uiso calc R 1 . . H
H15C 0.5229 0.0863 0.2410 0.024 Uiso calc R 1 . . H

loop_
_atom_site_aniso_label
_atom_site_aniso_U_11
_atom_site_aniso_U_22
_atom_site_aniso_U_33
_atom_site_aniso_U_12
_atom_site_aniso_U_13
_atom_site_aniso_U_23
O1 0.0196(2) 0.0188(2) 0.0137(2) -0.0108(2) 0.00169(17) -0.00089(17)
C2 0.0154(3) 0.0182(3) 0.0140(3) -0.0074(2) 0.0015(2) -0.0016(2)
C3 0.0170(3) 0.0161(3) 0.0160(3) -0.0048(2) 0.0000(2) -0.0004(2)
C4 0.0203(3) 0.0150(3) 0.0149(3) -0.0078(2) 0.0003(2) 0.0001(2)
C5 0.0166(3) 0.0141(3) 0.0140(3) -0.0062(2) 0.0010(2) -0.0017(2)
C6 0.0175(3) 0.0143(3) 0.0130(3) -0.0064(2) 0.0019(2) -0.0011(2)
C7 0.0191(3) 0.0304(4) 0.0217(3) -0.0135(3) -0.0010(3) -0.0026(3)
C8 0.0166(3) 0.0178(3) 0.0126(3) -0.0077(2) 0.0001(2) -0.0020(2)
O9 0.0213(3) 0.0186(2) 0.0178(3) -0.0087(2) 0.00453(19) -0.00102(18)
O10 0.0260(3) 0.0172(2) 0.0192(3) -0.0095(2) 0.0079(2) -0.00434(19)
C11 0.0173(3) 0.0139(3) 0.0159(3) -0.0058(2) 0.0008(2) -0.0016(2)
O12 0.0221(3) 0.0273(3) 0.0220(3) -0.0144(2) 0.0010(2) -0.0020(2)
O13 0.0245(3) 0.0337(3) 0.0153(3) -0.0133(2) 0.0016(2) -0.0039(2)
C14 0.0307(4) 0.0183(3) 0.0154(3) -0.0113(3) 0.0052(3) -0.0003(2)
C15 0.0179(3) 0.0168(3) 0.0185(3) -0.0045(2) 0.0012(2) -0.0019(2)

loop_
_atom_type_symbol
_atom_type_description
_atom_type_scat_dispersion_real
_atom_type_scat_dispersion_imag
_atom_type_scat_source
C C 0.0033 0.0016 'International Tables Vol C Tables 4.2.6.8 and 6.1.1.4'
H H 0.0000 0.0000 'International Tables Vol C Tables 4.2.6.8 and 6.1.1.4'
O O 0.0106 0.0060 'International Tables Vol C Tables 4.2.6.8 and 6.1.1.4'

loop_
_geom_angle_atom_site_label_1
_geom_angle_atom_site_label_2
_geom_angle_atom_site_label_3
_geom_angle
_geom_angle_publ_flag
C2 O1 C6 119.95(5) ?
O1 C2 C3 111.53(5) ?
O1 C2 C7 104.83(6) ?
C3 C2 C7 110.92(6) ?
O1 C2 C8 111.95(6) ?
C3 C2 C8 111.38(6) ?
C7 C2 C8 105.89(6) ?
C4 C3 C2 112.03(6) ?
C4 C3 H3A 109.2 ?
C2 C3 H3A 109.2 ?
C4 C3 H3B 109.2 ?
C2 C3 H3B 109.2 ?
H3A C3 H3B 107.9 ?
C3 C4 C5 108.72(6) ?
C3 C4 H4A 109.9 ?
C5 C4 H4A 109.9 ?
C3 C4 H4B 109.9 ?
C5 C4 H4B 109.9 ?
H4A C4 H4B 108.3 ?
C11 C5 C4 112.41(6) ?
C11 C5 C6 111.12(5) ?
C4 C5 C6 111.57(5) ?
C11 C5 H5 107.1 ?
C4 C5 H5 107.1 ?
C6 C5 H5 107.1 ?
O1 C6 C14 102.44(6) ?
O1 C6 C15 111.16(5) ?
C14 C6 C15 110.16(6) ?
O1 C6 C5 109.20(5) ?
C14 C6 C5 110.59(5) ?
C15 C6 C5 112.81(6) ?
C2 C7 H7A 109.5 ?
C2 C7 H7B 109.5 ?
H7A C7 H7B 109.5 ?
C2 C7 H7C 109.5 ?
H7A C7 H7C 109.5 ?
H7B C7 H7C 109.5 ?
O9 C8 O10 123.46(6) yes
O9 C8 C2 122.40(6) ?
O10 C8 C2 113.97(6) ?
C8 O10 H10A 109.4(8) ?
O13 C11 O12 122.79(7) yes
O13 C11 C5 120.24(6) ?
O12 C11 C5 116.97(6) ?
C11 O12 H12A 111.5(8) ?
C6 C14 H14A 109.5 ?
C6 C14 H14B 109.5 ?
H14A C14 H14B 109.5 ?
C6 C14 H14C 109.5 ?
H14A C14 H14C 109.5 ?
H14B C14 H14C 109.5 ?
C6 C15 H15A 109.5 ?
C6 C15 H15B 109.5 ?
H15A C15 H15B 109.5 ?
C6 C15 H15C 109.5 ?
H15A C15 H15C 109.5 ?
H15B C15 H15C 109.5 ?

loop_
_geom_bond_atom_site_label_1
_geom_bond_atom_site_label_2
_geom_bond_site_symmetry_2
_geom_bond_distance
_geom_bond_publ_flag
O1 C2 . 1.4262(8) ?
O1 C6 . 1.4487(8) ?
C2 C3 . 1.5253(10) ?
C2 C7 . 1.5288(10) ?
C2 C8 . 1.5374(10) yes
C3 C4 . 1.5212(10) ?
C3 H3A . 0.9900 ?
C3 H3B . 0.9900 ?
C4 C5 . 1.5313(9) ?
C4 H4A . 0.9900 ?
C4 H4B . 0.9900 ?
C5 C11 . 1.5066(9) yes
C5 C6 . 1.5536(9) ?
C5 H5 . 1.0000 ?
C6 C14 . 1.5224(10) ?
C6 C15 . 1.5291(10) ?
C7 H7A . 0.9800 ?
C7 H7B . 0.9800 ?
C7 H7C . 0.9800 ?
C8 O9 . 1.2231(9) yes
C8 O10 . 1.3186(9) yes
O10 H10A . 0.922(13) ?
C11 O13 . 1.2491(9) yes
C11 O12 . 1.2943(9) yes
O12 H12A . 0.945(13) ?
C14 H14A . 0.9800 ?
C14 H14B . 0.9800 ?
C14 H14C . 0.9800 ?
C15 H15A . 0.9800 ?
C15 H15B . 0.9800 ?
C15 H15C . 0.9800 ?

loop_
_geom_hbond_atom_site_label_D
_geom_hbond_atom_site_label_H
_geom_hbond_atom_site_label_A
_geom_hbond_site_symmetry_A
_geom_hbond_distance_DH
_geom_hbond_distance_HA
_geom_hbond_distance_DA
_geom_hbond_angle_DHA
_geom_hbond_publ_flag
O10 H10A O9 2_655 0.922(13) 1.745(13) 2.6656(8) 177.3(12) yes
O12 H12A O13 2_666 0.945(13) 1.680(13) 2.6234(8) 177.1(12) yes

loop_
_geom_torsion_atom_site_label_1
_geom_torsion_atom_site_label_2
_geom_torsion_atom_site_label_3
_geom_torsion_atom_site_label_4
_geom_torsion
O9 C8 C2 O1 -142.26(7)
C8 C2 O1 C6 76.16(7)
C2 O1 C6 C5 49.82(7)
O1 C6 C5 C11 -178.54(5)
C6 C5 C11 O13 -82.90(8)

loop_
_cod_related_entry_id
_cod_related_entry_database
_cod_related_entry_code
1 ChemSpider 348038
